data_4085358
loop_
_publ_author_name
'Arnold, Polly L.'
'Farnaby, Joy H.'
'Gardiner, Michael G.'
'Love, Jason B.'

_publ_section_title
;
 Uranium(III) Coordination Chemistry and Oxidation in a Flexible
 Small-Cavity Macrocycle
;
_journal_issue 11
_journal_name_full Organometallics
_journal_page_first 2114
_journal_paper_doi 10.1021/om5012193
_journal_volume 34
_journal_year 2015
_chemical_formula_moiety 'C38 H54 N3 Si2 U'
_chemical_formula_sum 'C38 H54 N3 Si2 U'
_chemical_formula_weight 847.05
_chemical_name_systematic
;
 ?
;
_space_group_IT_number 14
_symmetry_cell_setting monoclinic
_symmetry_space_group_name_Hall '-P 2ybc'
_symmetry_space_group_name_H-M 'P 1 21/c 1'
_atom_sites_solution_hydrogens geom
_atom_sites_solution_primary direct
_atom_sites_solution_secondary difmap
_audit_creation_method SHELXL-97
_cell_angle_alpha 90.00
_cell_angle_beta 122.539(12)
_cell_angle_gamma 90.00
_cell_formula_units_Z 4
_cell_length_a 12.993(5)
_cell_length_b 13.296(5)
_cell_length_c 24.124(5)
_cell_measurement_reflns_used 15310
_cell_measurement_temperature 120(2)
_cell_measurement_theta_max 27.3450
_cell_measurement_theta_min 3.6380
_cell_volume 3513(2)
_computing_cell_refinement
;
CrysAlisPro, Agilent Technologies,
Version 1.171.36.24 (release 03-12-2012 CrysAlis171 .NET)
(compiled Dec  3 2012,18:21:49)
;
_computing_data_collection
;
CrysAlisPro, Agilent Technologies,
Version 1.171.36.24 (release 03-12-2012 CrysAlis171 .NET)
(compiled Dec  3 2012,18:21:49)
;
_computing_data_reduction
;
CrysAlisPro, Agilent Technologies,
Version 1.171.36.24 (release 03-12-2012 CrysAlis171 .NET)
(compiled Dec  3 2012,18:21:49)
;
_computing_molecular_graphics ortep
_computing_publication_material mercury
_computing_structure_refinement 'SHELXL-97 (Sheldrick, 2008)'
_computing_structure_solution SIR-92
_diffrn_ambient_temperature 120(2)
_diffrn_measured_fraction_theta_full 0.998
_diffrn_measured_fraction_theta_max 0.921
_diffrn_measurement_device_type 'SuperNova, Dual, Cu at zero, Atlas'
_diffrn_measurement_method '\w scans'
_diffrn_radiation_monochromator graphite
_diffrn_radiation_source 'fine-focus sealed tube'
_diffrn_radiation_type MoK\a
_diffrn_radiation_wavelength 0.71073
_diffrn_reflns_av_R_equivalents 0.0753
_diffrn_reflns_av_sigmaI/netI 0.0629
_diffrn_reflns_limit_h_max 17
_diffrn_reflns_limit_h_min -17
_diffrn_reflns_limit_k_max 17
_diffrn_reflns_limit_k_min -17
_diffrn_reflns_limit_l_max 32
_diffrn_reflns_limit_l_min -30
_diffrn_reflns_number 56813
_diffrn_reflns_theta_full 25.00
_diffrn_reflns_theta_max 28.88
_diffrn_reflns_theta_min 2.97
_exptl_absorpt_coefficient_mu 4.719
_exptl_absorpt_correction_T_max 0.933
_exptl_absorpt_correction_T_min 0.881
_exptl_absorpt_correction_type gaussian
_exptl_absorpt_process_details
;
CrysAlisPro, Agilent Technologies,
Version 1.171.36.24 (release 03-12-2012 CrysAlis171 .NET)
(compiled Dec  3 2012,18:21:49)
Analytical numeric absorption correction using a multifaceted crystal
            model based on expressions derived by R.C. Clark & J.S. Reid.
(Clark, R. C. & Reid, J. S. (1995). Acta Cryst. A51, 887-897)
;
_exptl_crystal_colour black
_exptl_crystal_density_diffrn 1.601
_exptl_crystal_density_method 'not measured'
_exptl_crystal_description block
_exptl_crystal_F_000 1692
_exptl_crystal_size_max 0.1096
_exptl_crystal_size_mid 0.1052
_exptl_crystal_size_min 0.0557
_refine_diff_density_max 1.383
_refine_diff_density_min -1.115
_refine_diff_density_rms 0.170
_refine_ls_extinction_method none
_refine_ls_goodness_of_fit_ref 1.048
_refine_ls_hydrogen_treatment mixed
_refine_ls_matrix_type full
_refine_ls_number_parameters 398
_refine_ls_number_reflns 8505
_refine_ls_number_restraints 6
_refine_ls_restrained_S_all 1.048
_refine_ls_R_factor_all 0.0510
_refine_ls_R_factor_gt 0.0417
_refine_ls_shift/su_max 0.001
_refine_ls_shift/su_mean 0.000
_refine_ls_structure_factor_coef Fsqd
_refine_ls_weighting_details 'calc w=1/[\s^2^(Fo^2^)+(0.0168P)^2^+5.6231P] where P=(Fo^2^+2Fc^2^)/3'
_refine_ls_weighting_scheme calc
_refine_ls_wR_factor_gt 0.0622
_refine_ls_wR_factor_ref 0.0645
_reflns_number_gt 7673
_reflns_number_total 8505
_reflns_threshold_expression >2\s(I)
_cod_data_source_file om5012193_si_001.cif
_cod_data_source_block po4033_tri_refinalized
_cod_depositor_comments 'Adding full bibliography for 4085357--4085359.cif.'
_cod_original_sg_symbol_H-M P21/c
_cod_database_code 4085358

loop_
_symmetry_equiv_pos_as_xyz
'x, y, z'
'-x, y+1/2, -z+1/2'
'-x, -y, -z'
'x, -y-1/2, z-1/2'

loop_
_atom_site_label
_atom_site_type_symbol
_atom_site_fract_x
_atom_site_fract_y
_atom_site_fract_z
_atom_site_U_iso_or_equiv
_atom_site_adp_type
_atom_site_occupancy
_atom_site_symmetry_multiplicity
_atom_site_calc_flag
_atom_site_refinement_flags
C1 C 0.8342(5) -0.0258(4) 0.6181(3) 0.0187(12) Uani 1 1 d .
C2 C 0.8357(6) 0.0478(5) 0.5796(3) 0.0323(16) Uani 1 1 d .
H2 H 0.8871 0.0516 0.5639 0.039 Uiso 1 1 calc R
C3 C 0.7453(6) 0.1169(5) 0.5681(4) 0.0371(17) Uani 1 1 d .
H3 H 0.7236 0.1745 0.5423 0.045 Uiso 1 1 calc R
C4 C 0.6945(5) 0.0835(4) 0.6021(3) 0.0185(12) Uani 1 1 d .
C5 C 0.9235(6) -0.1138(4) 0.6445(4) 0.0193(15) Uani 1 1 d .
C6 C 1.0540(5) -0.0744(4) 0.6905(3) 0.0281(15) Uani 1 1 d .
H6A H 1.0734 -0.0275 0.6672 0.042 Uiso 1 1 calc R
H6B H 1.1103 -0.1297 0.7057 0.042 Uiso 1 1 calc R
H6C H 1.0599 -0.0413 0.7275 0.042 Uiso 1 1 calc R
C7 C 0.9231(7) -0.1684(5) 0.5880(3) 0.0360(17) Uani 1 1 d .
H7A H 0.9451 -0.1220 0.5656 0.054 Uiso 1 1 calc R
H7B H 0.8430 -0.1947 0.5576 0.054 Uiso 1 1 calc R
H7C H 0.9809 -0.2227 0.6056 0.054 Uiso 1 1 calc R
C8 C 0.8879(5) -0.1885(4) 0.6790(3) 0.0187(13) Uani 1 1 d .
C9 C 0.7780(6) -0.2422(5) 0.6423(3) 0.0174(15) Uani 1 1 d .
H9 H 0.7259 -0.2276 0.5979 0.021 Uiso 1 1 calc R
C10 C 0.7445(5) -0.3169(4) 0.6705(3) 0.0169(12) Uani 1 1 d U
C11 C 0.8201(6) -0.3329(4) 0.7377(3) 0.0236(14) Uani 1 1 d .
H11 H 0.7980 -0.3802 0.7578 0.028 Uiso 1 1 calc R
C12 C 0.9271(6) -0.2802(4) 0.7750(3) 0.0242(15) Uani 1 1 d .
H12 H 0.9771 -0.2926 0.8199 0.029 Uiso 1 1 calc R
C13 C 0.9606(5) -0.2085(4) 0.7459(3) 0.0198(13) Uani 1 1 d .
H13 H 1.0332 -0.1731 0.7716 0.024 Uiso 1 1 calc R
C14 C 0.6304(6) -0.3778(3) 0.6278(3) 0.0265(12) Uani 1 1 d .
C15 C 0.6265(7) -0.4113(6) 0.5655(4) 0.061(3) Uani 1 1 d .
H15A H 0.5542 -0.4504 0.5381 0.092 Uiso 1 1 calc R
H15B H 0.6973 -0.4512 0.5778 0.092 Uiso 1 1 calc R
H15C H 0.6256 -0.3530 0.5417 0.092 Uiso 1 1 calc R
C16 C 0.6283(6) -0.4737(4) 0.6635(4) 0.055(2) Uani 1 1 d .
H16A H 0.5547 -0.5108 0.6351 0.083 Uiso 1 1 calc R
H16B H 0.6311 -0.4551 0.7028 0.083 Uiso 1 1 calc R
H16C H 0.6977 -0.5148 0.6749 0.083 Uiso 1 1 calc R
C17 C 0.5171(5) -0.3179(4) 0.6094(3) 0.0195(12) Uani 1 1 d .
C18 C 0.4015(6) -0.3469(4) 0.5663(3) 0.0253(14) Uani 1 1 d .
H18 H 0.3767 -0.4022 0.5383 0.030 Uiso 1 1 calc R
C19 C 0.3249(5) -0.2776(4) 0.5714(3) 0.0235(14) Uani 1 1 d .
H19 H 0.2400 -0.2789 0.5473 0.028 Uiso 1 1 calc R
C20 C 0.3968(5) -0.2087(4) 0.6177(3) 0.0181(12) Uani 1 1 d .
C21 C 0.3587(6) -0.1263(5) 0.6458(4) 0.0187(15) Uani 1 1 d .
C22 C 0.2362(5) -0.0795(4) 0.5920(3) 0.0270(15) Uani 1 1 d .
H22A H 0.2136 -0.0272 0.6109 0.041 Uiso 1 1 calc R
H22B H 0.1741 -0.1304 0.5737 0.041 Uiso 1 1 calc R
H22C H 0.2446 -0.0516 0.5579 0.041 Uiso 1 1 calc R
C23 C 0.3391(5) -0.1697(4) 0.6992(3) 0.0276(13) Uani 1 1 d .
H23A H 0.3151 -0.1166 0.7169 0.041 Uiso 1 1 calc R
H23B H 0.4138 -0.1993 0.7338 0.041 Uiso 1 1 calc R
H23C H 0.2763 -0.2201 0.6800 0.041 Uiso 1 1 calc R
C24 C 0.4556(5) -0.0448(4) 0.6727(3) 0.0180(13) Uani 1 1 d .
C25 C 0.4770(5) 0.0049(4) 0.6283(3) 0.0159(13) Uani 1 1 d .
H25 H 0.4312 -0.0131 0.5841 0.019 Uiso 1 1 calc R
C26 C 0.5654(5) 0.0809(4) 0.6488(3) 0.0176(12) Uani 1 1 d .
C27 C 0.6342(5) 0.1038(4) 0.7166(3) 0.0215(13) Uani 1 1 d .
H27 H 0.6951 0.1523 0.7321 0.026 Uiso 1 1 calc R
C28 C 0.6133(6) 0.0556(4) 0.7610(3) 0.0211(14) Uani 1 1 d .
H28 H 0.6588 0.0731 0.8052 0.025 Uiso 1 1 calc R
C29 C 0.5246(5) -0.0187(4) 0.7391(3) 0.0182(13) Uani 1 1 d .
H29 H 0.5111 -0.0511 0.7688 0.022 Uiso 1 1 calc R
C30 C 0.5887(6) 0.1341(3) 0.6013(2) 0.0208(12) Uani 1 1 d .
C31 C 0.4738(6) 0.1317(5) 0.5305(3) 0.0325(16) Uani 1 1 d .
H31A H 0.4906 0.1664 0.5013 0.049 Uiso 1 1 calc R
H31B H 0.4072 0.1640 0.5300 0.049 Uiso 1 1 calc R
H31C H 0.4524 0.0632 0.5164 0.049 Uiso 1 1 calc R
C32 C 0.6204(8) 0.2457(3) 0.6205(3) 0.0387(15) Uani 1 1 d .
H32A H 0.6342 0.2784 0.5896 0.058 Uiso 1 1 calc R
H32B H 0.6928 0.2502 0.6638 0.058 Uiso 1 1 calc R
H32C H 0.5539 0.2779 0.6201 0.058 Uiso 1 1 calc R
C33 C 1.0902(6) -0.0880(5) 0.9129(4) 0.0300(17) Uani 1 1 d .
H33A H 1.1011 -0.1370 0.8872 0.045 Uiso 1 1 calc R
H33B H 1.0940 -0.1206 0.9494 0.045 Uiso 1 1 calc R
H33C H 1.1535 -0.0383 0.9288 0.045 Uiso 1 1 calc R
C34 C 0.9481(5) 0.0531(4) 0.7984(3) 0.0204(12) Uani 1 1 d .
H34A H 0.9543 0.0097 0.7685 0.031 Uiso 1 1 calc R
H34B H 1.0191 0.0953 0.8209 0.031 Uiso 1 1 calc R
H34C H 0.8765 0.0942 0.7743 0.031 Uiso 1 1 calc R
C35 C 0.9259(7) 0.0679(4) 0.9151(3) 0.0304(14) Uani 1 1 d .
H35A H 0.9201 0.0328 0.9481 0.046 Uiso 1 1 calc R
H35B H 0.8546 0.1089 0.8894 0.046 Uiso 1 1 calc R
H35C H 0.9972 0.1099 0.9360 0.046 Uiso 1 1 calc R
C36 C 0.9111(6) -0.2635(4) 0.9310(3) 0.0269(15) Uani 1 1 d .
H36A H 0.9776 -0.2207 0.9610 0.040 Uiso 1 1 calc R
H36B H 0.9375 -0.3083 0.9099 0.040 Uiso 1 1 calc R
H36C H 0.8847 -0.3020 0.9549 0.040 Uiso 1 1 calc R
C37 C 0.6588(6) -0.2781(4) 0.8125(3) 0.0226(14) Uani 1 1 d .
H37A H 0.5886 -0.2428 0.7785 0.034 Uiso 1 1 calc R
H37B H 0.6363 -0.3166 0.8381 0.034 Uiso 1 1 calc R
H37C H 0.6892 -0.3225 0.7931 0.034 Uiso 1 1 calc R
C38 C 0.7222(6) -0.1160(5) 0.9131(4) 0.0261(16) Uani 1 1 d .
H38A H 0.6551 -0.0737 0.8831 0.039 Uiso 1 1 calc R
H38B H 0.7863 -0.0754 0.9471 0.039 Uiso 1 1 calc R
H38C H 0.6951 -0.1638 0.9324 0.039 Uiso 1 1 calc R
N1 N 0.7478(4) -0.0071(3) 0.6343(2) 0.0153(11) Uani 1 1 d .
N2 N 0.5202(4) -0.2303(4) 0.6429(3) 0.0152(12) Uani 1 1 d .
N3 N 0.8160(4) -0.1081(3) 0.82205(17) 0.0136(8) Uani 1 1 d .
Si1 Si 0.78136(14) -0.18478(10) 0.86746(7) 0.0163(3) Uani 1 1 d .
Si2 Si 0.93729(14) -0.02557(11) 0.86026(7) 0.0156(3) Uani 1 1 d .
U1 U 0.698448(19) -0.110819(11) 0.705808(9) 0.01231(5) Uani 1 1 d .

loop_
_atom_site_aniso_label
_atom_site_aniso_U_11
_atom_site_aniso_U_22
_atom_site_aniso_U_33
_atom_site_aniso_U_23
_atom_site_aniso_U_13
_atom_site_aniso_U_12
C1 0.025(3) 0.014(3) 0.023(3) 0.003(2) 0.017(3) 0.002(2)
C2 0.034(4) 0.036(4) 0.042(4) 0.012(3) 0.030(4) 0.007(3)
C3 0.041(4) 0.031(3) 0.045(4) 0.023(3) 0.028(4) 0.011(3)
C4 0.021(3) 0.017(3) 0.017(3) 0.000(2) 0.010(3) -0.002(2)
C5 0.023(3) 0.020(3) 0.020(4) 0.003(3) 0.014(3) -0.003(3)
C6 0.019(3) 0.033(3) 0.036(4) 0.004(3) 0.017(3) -0.003(3)
C7 0.056(5) 0.027(3) 0.047(5) -0.003(3) 0.042(4) -0.001(3)
C8 0.013(3) 0.020(3) 0.023(3) -0.001(2) 0.009(3) 0.005(2)
C9 0.025(4) 0.017(3) 0.011(3) -0.002(3) 0.010(3) 0.006(3)
C10 0.0163(15) 0.0162(15) 0.0181(15) -0.0020(9) 0.0092(10) 0.0015(9)
C11 0.032(4) 0.013(3) 0.031(3) 0.000(3) 0.021(3) -0.001(3)
C12 0.035(4) 0.023(3) 0.020(4) -0.002(3) 0.017(3) -0.004(3)
C13 0.015(3) 0.024(3) 0.013(3) -0.007(2) 0.003(3) -0.005(2)
C14 0.019(4) 0.014(2) 0.045(3) -0.011(2) 0.017(4) -0.006(3)
C15 0.033(4) 0.068(5) 0.090(7) -0.063(5) 0.037(5) -0.023(4)
C16 0.026(4) 0.015(3) 0.106(7) 0.007(3) 0.023(4) 0.000(3)
C17 0.021(3) 0.016(3) 0.018(3) -0.003(2) 0.008(3) -0.002(2)
C18 0.028(4) 0.016(3) 0.026(3) -0.005(3) 0.011(3) -0.002(3)
C19 0.013(3) 0.021(3) 0.028(4) -0.005(3) 0.005(3) -0.003(2)
C20 0.012(3) 0.022(3) 0.017(3) 0.005(2) 0.005(3) -0.002(2)
C21 0.012(3) 0.016(3) 0.024(4) 0.000(3) 0.007(3) -0.002(2)
C22 0.013(3) 0.027(3) 0.033(4) 0.001(3) 0.007(3) 0.004(2)
C23 0.020(3) 0.028(3) 0.039(4) -0.003(3) 0.019(3) -0.002(3)
C24 0.012(3) 0.012(3) 0.025(3) 0.002(2) 0.007(3) 0.007(2)
C25 0.010(3) 0.021(3) 0.010(3) 0.004(2) 0.000(3) 0.005(2)
C26 0.014(3) 0.009(2) 0.027(3) -0.001(2) 0.010(3) 0.007(2)
C27 0.017(3) 0.015(2) 0.030(4) -0.004(3) 0.011(3) 0.002(2)
C28 0.022(3) 0.017(3) 0.018(3) -0.004(3) 0.006(3) 0.001(3)
C29 0.014(3) 0.018(3) 0.019(3) 0.003(2) 0.007(3) 0.005(2)
C30 0.021(3) 0.016(2) 0.025(3) 0.0053(18) 0.012(3) -0.001(2)
C31 0.027(4) 0.042(4) 0.028(4) 0.017(3) 0.015(3) 0.007(3)
C32 0.061(6) 0.016(2) 0.056(4) 0.003(2) 0.043(5) 0.000(4)
C33 0.020(4) 0.034(4) 0.025(4) 0.003(3) 0.005(3) -0.001(3)
C34 0.017(3) 0.024(3) 0.024(3) 0.002(3) 0.013(3) -0.006(2)
C35 0.039(4) 0.030(3) 0.027(3) -0.015(2) 0.021(4) -0.016(3)
C36 0.036(4) 0.022(2) 0.021(3) 0.009(2) 0.015(3) 0.004(3)
C37 0.022(3) 0.022(3) 0.021(4) 0.002(3) 0.010(3) -0.004(3)
C38 0.030(4) 0.028(4) 0.029(4) -0.007(3) 0.021(3) -0.008(3)
N1 0.020(3) 0.016(2) 0.010(3) -0.003(2) 0.009(2) -0.002(2)
N2 0.014(3) 0.015(3) 0.019(3) 0.003(2) 0.011(2) 0.004(2)
N3 0.013(2) 0.0122(16) 0.0143(18) 0.0005(15) 0.007(2) 0.001(2)
Si1 0.0176(8) 0.0152(7) 0.0146(8) 0.0005(6) 0.0077(7) -0.0018(6)
Si2 0.0158(8) 0.0158(7) 0.0123(8) -0.0012(6) 0.0056(7) -0.0018(6)
U1 0.01328(12) 0.01154(7) 0.01046(8) -0.00107(8) 0.00528(11) -0.00191(9)

loop_
_atom_type_symbol
_atom_type_description
_atom_type_scat_dispersion_real
_atom_type_scat_dispersion_imag
_atom_type_scat_source
C C 0.0033 0.0016 'International Tables Vol C Tables 4.2.6.8 and 6.1.1.4'
H H 0.0000 0.0000 'International Tables Vol C Tables 4.2.6.8 and 6.1.1.4'
N N 0.0061 0.0033 'International Tables Vol C Tables 4.2.6.8 and 6.1.1.4'
Si Si 0.0817 0.0704 'International Tables Vol C Tables 4.2.6.8 and 6.1.1.4'
U U -9.6767 9.6646 'International Tables Vol C Tables 4.2.6.8 and 6.1.1.4'

loop_
_geom_angle_atom_site_label_1
_geom_angle_atom_site_label_2
_geom_angle_atom_site_label_3
_geom_angle
C2 C1 N1 111.9(5)
C2 C1 C5 123.5(5)
N1 C1 C5 124.4(5)
C1 C2 C3 106.9(6)
C1 C2 H2 126.5
C3 C2 H2 126.5
C4 C3 C2 107.0(5)
C4 C3 H3 126.5
C2 C3 H3 126.5
C3 C4 N1 110.9(5)
C3 C4 C30 124.8(5)
N1 C4 C30 124.2(5)
C8 C5 C1 110.1(5)
C8 C5 C6 111.7(5)
C1 C5 C6 109.7(5)
C8 C5 C7 108.6(5)
C1 C5 C7 110.6(6)
C6 C5 C7 106.1(5)
C5 C6 H6A 109.5
C5 C6 H6B 109.5
H6A C6 H6B 109.5
C5 C6 H6C 109.5
H6A C6 H6C 109.5
H6B C6 H6C 109.5
C5 C7 H7A 109.5
C5 C7 H7B 109.5
H7A C7 H7B 109.5
C5 C7 H7C 109.5
H7A C7 H7C 109.5
H7B C7 H7C 109.5
C13 C8 C9 117.5(6)
C13 C8 C5 123.0(6)
C9 C8 C5 119.5(6)
C13 C8 U1 86.6(4)
C9 C8 U1 69.0(3)
C5 C8 U1 114.5(3)
C10 C9 C8 122.1(6)
C10 C9 U1 82.9(3)
C8 C9 U1 83.7(4)
C10 C9 H9 118.9
C8 C9 H9 118.9
U1 C9 H9 104.0
C11 C10 C9 117.8(6)
C11 C10 C14 122.2(6)
C9 C10 C14 120.0(5)
C11 C10 U1 86.1(3)
C9 C10 U1 69.8(3)
C14 C10 U1 114.1(4)
C12 C11 C10 121.3(6)
C12 C11 H11 119.4
C10 C11 H11 119.4
C11 C12 C13 120.0(6)
C11 C12 H12 120.0
C13 C12 H12 120.0
C12 C13 C8 121.2(6)
C12 C13 H13 119.4
C8 C13 H13 119.4
C10 C14 C17 111.2(4)
C10 C14 C15 108.9(6)
C17 C14 C15 110.4(5)
C10 C14 C16 111.7(5)
C17 C14 C16 107.0(5)
C15 C14 C16 107.7(5)
C14 C15 H15A 109.5
C14 C15 H15B 109.5
H15A C15 H15B 109.5
C14 C15 H15C 109.5
H15A C15 H15C 109.5
H15B C15 H15C 109.5
C14 C16 H16A 109.5
C14 C16 H16B 109.5
H16A C16 H16B 109.5
C14 C16 H16C 109.5
H16A C16 H16C 109.5
H16B C16 H16C 109.5
C18 C17 N2 111.0(5)
C18 C17 C14 125.5(5)
N2 C17 C14 122.9(5)
C17 C18 C19 107.0(5)
C17 C18 H18 126.5
C19 C18 H18 126.5
C20 C19 C18 107.9(5)
C20 C19 H19 126.0
C18 C19 H19 126.0
C19 C20 N2 109.9(5)
C19 C20 C21 127.9(5)
N2 C20 C21 121.9(5)
C20 C21 C24 108.3(5)
C20 C21 C22 110.9(6)
C24 C21 C22 108.4(5)
C20 C21 C23 110.1(5)
C24 C21 C23 112.3(6)
C22 C21 C23 107.0(5)
C21 C22 H22A 109.5
C21 C22 H22B 109.5
H22A C22 H22B 109.5
C21 C22 H22C 109.5
H22A C22 H22C 109.5
H22B C22 H22C 109.5
C21 C23 H23A 109.5
C21 C23 H23B 109.5
H23A C23 H23B 109.5
C21 C23 H23C 109.5
H23A C23 H23C 109.5
H23B C23 H23C 109.5
C29 C24 C25 119.3(6)
C29 C24 C21 122.8(6)
C25 C24 C21 117.9(6)
C29 C24 U1 80.2(4)
C25 C24 U1 74.1(3)
C21 C24 U1 115.2(3)
C26 C25 C24 121.9(6)
C26 C25 U1 79.3(3)
C24 C25 U1 78.0(3)
C26 C25 H25 119.1
C24 C25 H25 119.1
U1 C25 H25 113.9
C25 C26 C27 116.8(5)
C25 C26 C30 122.0(5)
C27 C26 C30 121.2(5)
C25 C26 U1 73.0(3)
C27 C26 U1 78.5(3)
C30 C26 U1 116.7(3)
C28 C27 C26 121.8(5)
C28 C27 U1 79.0(3)
C26 C27 U1 74.3(3)
C28 C27 H27 119.1
C26 C27 H27 119.1
U1 C27 H27 118.4
C29 C28 C27 120.0(6)
C29 C28 H28 120.0
C27 C28 H28 120.0
C28 C29 C24 120.1(6)
C28 C29 U1 78.7(3)
C24 C29 U1 72.8(4)
C28 C29 H29 119.9
C24 C29 H29 119.9
U1 C29 H29 119.5
C26 C30 C4 109.4(4)
C26 C30 C32 110.6(5)
C4 C30 C32 109.2(5)
C26 C30 C31 111.0(5)
C4 C30 C31 109.5(5)
C32 C30 C31 107.1(5)
C30 C31 H31A 109.5
C30 C31 H31B 109.5
H31A C31 H31B 109.5
C30 C31 H31C 109.5
H31A C31 H31C 109.5
H31B C31 H31C 109.5
C30 C32 H32A 109.5
C30 C32 H32B 109.5
H32A C32 H32B 109.5
C30 C32 H32C 109.5
H32A C32 H32C 109.5
H32B C32 H32C 109.5
Si2 C33 H33A 109.5
Si2 C33 H33B 109.5
H33A C33 H33B 109.5
Si2 C33 H33C 109.5
H33A C33 H33C 109.5
H33B C33 H33C 109.5
Si2 C34 H34A 109.5
Si2 C34 H34B 109.5
H34A C34 H34B 109.5
Si2 C34 H34C 109.5
H34A C34 H34C 109.5
H34B C34 H34C 109.5
Si2 C35 H35A 109.5
Si2 C35 H35B 109.5
H35A C35 H35B 109.5
Si2 C35 H35C 109.5
H35A C35 H35C 109.5
H35B C35 H35C 109.5
Si1 C36 H36A 109.5
Si1 C36 H36B 109.5
H36A C36 H36B 109.5
Si1 C36 H36C 109.5
H36A C36 H36C 109.5
H36B C36 H36C 109.5
Si1 C37 H37A 109.5
Si1 C37 H37B 109.5
H37A C37 H37B 109.5
Si1 C37 H37C 109.5
H37A C37 H37C 109.5
H37B C37 H37C 109.5
Si1 C38 H38A 109.5
Si1 C38 H38B 109.5
H38A C38 H38B 109.5
Si1 C38 H38C 109.5
H38A C38 H38C 109.5
H38B C38 H38C 109.5
C1 N1 C4 103.3(5)
C1 N1 U1 128.9(4)
C4 N1 U1 127.9(4)
C20 N2 C17 104.3(5)
C20 N2 U1 126.5(4)
C17 N2 U1 126.8(4)
Si1 N3 Si2 120.8(2)
Si1 N3 U1 121.4(2)
Si2 N3 U1 117.7(2)
N3 Si1 C36 115.0(3)
N3 Si1 C38 114.4(3)
C36 Si1 C38 105.3(3)
N3 Si1 C37 110.7(2)
C36 Si1 C37 104.8(3)
C38 Si1 C37 105.9(3)
N3 Si2 C35 113.7(3)
N3 Si2 C33 114.2(3)
C35 Si2 C33 105.8(3)
N3 Si2 C34 111.4(2)
C35 Si2 C34 105.0(3)
C33 Si2 C34 106.1(3)
N3 U1 N2 121.30(16)
N3 U1 N1 123.91(16)
N2 U1 N1 114.63(16)
N3 U1 C9 117.12(18)
N2 U1 C9 76.92(14)
N1 U1 C9 70.87(17)
N3 U1 C25 122.85(17)
N2 U1 C25 71.01(17)
N1 U1 C25 78.41(14)
C9 U1 C25 119.97(18)
N3 U1 C24 103.41(17)
N2 U1 C24 61.47(15)
N1 U1 C24 106.18(16)
C9 U1 C24 132.93(18)
C25 U1 C24 27.92(16)
N3 U1 C26 112.33(14)
N2 U1 C26 98.26(15)
N1 U1 C26 61.13(16)
C9 U1 C26 124.37(18)
C25 U1 C26 27.69(16)
C24 U1 C26 49.14(16)
N3 U1 C10 104.41(14)
N2 U1 C10 61.22(15)
N1 U1 C10 98.03(15)
C9 U1 C10 27.33(17)
C25 U1 C10 125.38(16)
C24 U1 C10 122.68(15)
C26 U1 C10 143.26(16)
N3 U1 C27 85.14(14)
N2 U1 C27 115.95(15)
N1 U1 C27 74.28(15)
C9 U1 C27 145.01(17)
C25 U1 C27 47.82(16)
C24 U1 C27 55.67(15)
C26 U1 C27 27.26(16)
C10 U1 C27 170.18(16)
N3 U1 C29 77.16(17)
N2 U1 C29 80.81(15)
N1 U1 C29 117.11(15)
C9 U1 C29 157.56(17)
C25 U1 C29 48.12(17)
C24 U1 C29 26.95(15)
C26 U1 C29 56.30(16)
C10 U1 C29 136.81(15)
C27 U1 C29 46.88(15)
N3 U1 C8 100.19(17)
N2 U1 C8 104.11(16)
N1 U1 C8 60.81(15)
C9 U1 C8 27.30(17)
C25 U1 C8 132.90(17)
C24 U1 C8 156.32(15)
C26 U1 C8 121.93(16)
C10 U1 C8 47.70(15)
C27 U1 C8 129.14(15)
C29 U1 C8 175.07(15)

loop_
_geom_bond_atom_site_label_1
_geom_bond_atom_site_label_2
_geom_bond_distance
C1 C2 1.356(8)
C1 N1 1.397(7)
C1 C5 1.524(8)
C2 C3 1.396(9)
C2 H2 0.9300
C3 C4 1.374(9)
C3 H3 0.9300
C4 N1 1.399(7)
C4 C30 1.521(9)
C5 C8 1.519(8)
C5 C6 1.535(9)
C5 C7 1.542(9)
C6 H6A 0.9600
C6 H6B 0.9600
C6 H6C 0.9600
C7 H7A 0.9600
C7 H7B 0.9600
C7 H7C 0.9600
C8 C13 1.388(8)
C8 C9 1.404(9)
C8 U1 3.042(6)
C9 C10 1.399(8)
C9 U1 2.858(6)
C9 H9 0.9300
C10 C11 1.388(7)
C10 C14 1.508(8)
C10 U1 3.023(5)
C11 C12 1.374(9)
C11 H11 0.9300
C12 C13 1.387(8)
C12 H12 0.9300
C13 H13 0.9300
C14 C17 1.515(8)
C14 C15 1.544(9)
C14 C16 1.547(8)
C15 H15A 0.9600
C15 H15B 0.9600
C15 H15C 0.9600
C16 H16A 0.9600
C16 H16B 0.9600
C16 H16C 0.9600
C17 C18 1.344(8)
C17 N2 1.407(7)
C18 C19 1.410(8)
C18 H18 0.9300
C19 C20 1.356(8)
C19 H19 0.9300
C20 N2 1.405(7)
C20 C21 1.505(8)
C21 C24 1.517(8)
C21 C22 1.544(9)
C21 C23 1.554(9)
C22 H22A 0.9600
C22 H22B 0.9600
C22 H22C 0.9600
C23 H23A 0.9600
C23 H23B 0.9600
C23 H23C 0.9600
C24 C29 1.395(8)
C24 C25 1.408(8)
C24 U1 2.941(6)
C25 C26 1.404(8)
C25 U1 2.891(6)
C25 H25 0.9300
C26 C27 1.413(8)
C26 C30 1.510(8)
C26 U1 2.970(5)
C27 C28 1.393(8)
C27 U1 3.023(5)
C27 H27 0.9300
C28 C29 1.389(8)
C28 H28 0.9300
C29 U1 3.034(6)
C29 H29 0.9300
C30 C32 1.543(6)
C30 C31 1.551(8)
C31 H31A 0.9600
C31 H31B 0.9600
C31 H31C 0.9600
C32 H32A 0.9600
C32 H32B 0.9600
C32 H32C 0.9600
C33 Si2 1.880(7)
C33 H33A 0.9600
C33 H33B 0.9600
C33 H33C 0.9600
C34 Si2 1.888(6)
C34 H34A 0.9600
C34 H34B 0.9600
C34 H34C 0.9600
C35 Si2 1.879(6)
C35 H35A 0.9600
C35 H35B 0.9600
C35 H35C 0.9600
C36 Si1 1.873(5)
C36 H36A 0.9600
C36 H36B 0.9600
C36 H36C 0.9600
C37 Si1 1.887(6)
C37 H37A 0.9600
C37 H37B 0.9600
C37 H37C 0.9600
C38 Si1 1.884(7)
C38 H38A 0.9600
C38 H38B 0.9600
C38 H38C 0.9600
N1 U1 2.544(5)
N2 U1 2.531(5)
N3 Si1 1.724(5)
N3 Si2 1.725(5)
N3 U1 2.364(3)

loop_
_geom_torsion_atom_site_label_1
_geom_torsion_atom_site_label_2
_geom_torsion_atom_site_label_3
_geom_torsion_atom_site_label_4
_geom_torsion
N1 C1 C2 C3 -1.6(8)
C5 C1 C2 C3 -177.1(6)
C1 C2 C3 C4 1.8(8)
C2 C3 C4 N1 -1.4(8)
C2 C3 C4 C30 -177.5(6)
C2 C1 C5 C8 -173.5(6)
N1 C1 C5 C8 11.6(9)
C2 C1 C5 C6 63.2(8)
N1 C1 C5 C6 -111.7(6)
C2 C1 C5 C7 -53.5(8)
N1 C1 C5 C7 131.6(6)
C1 C5 C8 C13 -115.2(7)
C6 C5 C8 C13 6.9(8)
C7 C5 C8 C13 123.6(7)
C1 C5 C8 C9 66.2(7)
C6 C5 C8 C9 -171.7(5)
C7 C5 C8 C9 -55.0(7)
C1 C5 C8 U1 -12.6(6)
C6 C5 C8 U1 109.5(5)
C7 C5 C8 U1 -133.8(4)
C13 C8 C9 C10 -3.2(9)
C5 C8 C9 C10 175.5(5)
U1 C8 C9 C10 -77.5(5)
C13 C8 C9 U1 74.3(5)
C5 C8 C9 U1 -107.0(5)
C8 C9 C10 C11 3.9(9)
U1 C9 C10 C11 -74.0(5)
C8 C9 C10 C14 -175.3(5)
U1 C9 C10 C14 106.8(5)
C8 C9 C10 U1 77.9(5)
C9 C10 C11 C12 -2.7(9)
C14 C10 C11 C12 176.5(5)
U1 C10 C11 C12 -67.3(6)
C10 C11 C12 C13 0.8(9)
C11 C12 C13 C8 -0.1(9)
C9 C8 C13 C12 1.2(9)
C5 C8 C13 C12 -177.4(5)
U1 C8 C13 C12 65.5(6)
C11 C10 C14 C17 104.5(6)
C9 C10 C14 C17 -76.4(7)
U1 C10 C14 C17 3.3(6)
C11 C10 C14 C15 -133.7(6)
C9 C10 C14 C15 45.4(7)
U1 C10 C14 C15 125.1(5)
C11 C10 C14 C16 -14.9(8)
C9 C10 C14 C16 164.2(6)
U1 C10 C14 C16 -116.2(5)
C10 C14 C17 C18 172.3(6)
C15 C14 C17 C18 51.4(8)
C16 C14 C17 C18 -65.5(8)
C10 C14 C17 N2 -17.2(8)
C15 C14 C17 N2 -138.1(6)
C16 C14 C17 N2 105.0(6)
N2 C17 C18 C19 -0.6(7)
C14 C17 C18 C19 170.9(6)
C17 C18 C19 C20 -0.1(7)
C18 C19 C20 N2 0.8(7)
C18 C19 C20 C21 -173.1(6)
C19 C20 C21 C24 -156.7(6)
N2 C20 C21 C24 30.1(8)
C19 C20 C21 C22 -37.9(9)
N2 C20 C21 C22 148.9(5)
C19 C20 C21 C23 80.2(8)
N2 C20 C21 C23 -93.0(6)
C20 C21 C24 C29 -117.2(6)
C22 C21 C24 C29 122.5(6)
C23 C21 C24 C29 4.6(8)
C20 C21 C24 C25 62.0(7)
C22 C21 C24 C25 -58.4(7)
C23 C21 C24 C25 -176.3(5)
C20 C21 C24 U1 -22.6(6)
C22 C21 C24 U1 -142.9(4)
C23 C21 C24 U1 99.1(5)
C29 C24 C25 C26 -0.5(8)
C21 C24 C25 C26 -179.6(5)
U1 C24 C25 C26 -69.2(5)
C29 C24 C25 U1 68.7(5)
C21 C24 C25 U1 -110.5(5)
C24 C25 C26 C27 1.4(8)
U1 C25 C26 C27 -67.2(4)
C24 C25 C26 C30 179.8(5)
U1 C25 C26 C30 111.3(5)
C24 C25 C26 U1 68.5(5)
C25 C26 C27 C28 -1.8(8)
C30 C26 C27 C28 179.7(5)
U1 C26 C27 C28 -65.9(5)
C25 C26 C27 U1 64.1(4)
C30 C26 C27 U1 -114.3(5)
C26 C27 C28 C29 1.4(8)
U1 C27 C28 C29 -62.2(5)
C27 C28 C29 C24 -0.4(8)
C27 C28 C29 U1 61.9(5)
C25 C24 C29 C28 -0.1(8)
C21 C24 C29 C28 179.1(5)
U1 C24 C29 C28 65.3(5)
C25 C24 C29 U1 -65.4(5)
C21 C24 C29 U1 113.7(5)
C25 C26 C30 C4 -95.2(6)
C27 C26 C30 C4 83.2(6)
U1 C26 C30 C4 -9.3(5)
C25 C26 C30 C32 144.5(6)
C27 C26 C30 C32 -37.2(7)
U1 C26 C30 C32 -129.6(5)
C25 C26 C30 C31 25.7(7)
C27 C26 C30 C31 -155.9(5)
U1 C26 C30 C31 111.6(4)
C3 C4 C30 C26 -175.4(6)
N1 C4 C30 C26 9.0(7)
C3 C4 C30 C32 -54.1(8)
N1 C4 C30 C32 130.2(5)
C3 C4 C30 C31 62.8(7)
N1 C4 C30 C31 -112.8(6)
C2 C1 N1 C4 0.8(7)
C5 C1 N1 C4 176.2(6)
C2 C1 N1 U1 -178.9(4)
C5 C1 N1 U1 -3.4(8)
C3 C4 N1 C1 0.4(7)
C30 C4 N1 C1 176.6(5)
C3 C4 N1 U1 -180.0(4)
C30 C4 N1 U1 -3.8(8)
C19 C20 N2 C17 -1.1(6)
C21 C20 N2 C17 173.2(5)
C19 C20 N2 U1 161.9(4)
C21 C20 N2 U1 -23.8(8)
C18 C17 N2 C20 1.0(6)
C14 C17 N2 C20 -170.7(5)
C18 C17 N2 U1 -161.9(4)
C14 C17 N2 U1 26.3(7)
Si2 N3 Si1 C36 -53.8(4)
U1 N3 Si1 C36 126.9(3)
Si2 N3 Si1 C38 68.3(4)
U1 N3 Si1 C38 -111.0(3)
Si2 N3 Si1 C37 -172.3(3)
U1 N3 Si1 C37 8.5(4)
Si1 N3 Si2 C35 -58.7(4)
U1 N3 Si2 C35 120.7(3)
Si1 N3 Si2 C33 62.8(4)
U1 N3 Si2 C33 -117.8(3)
Si1 N3 Si2 C34 -177.0(3)
U1 N3 Si2 C34 2.3(3)
Si1 N3 U1 N2 -1.8(3)
Si2 N3 U1 N2 178.8(2)
Si1 N3 U1 N1 -176.9(2)
Si2 N3 U1 N1 3.8(3)
Si1 N3 U1 C9 -92.6(3)
Si2 N3 U1 C9 88.1(3)
Si1 N3 U1 C25 84.7(3)
Si2 N3 U1 C25 -94.6(3)
Si1 N3 U1 C24 62.7(3)
Si2 N3 U1 C24 -116.6(3)
Si1 N3 U1 C26 113.7(2)
Si2 N3 U1 C26 -65.6(3)
Si1 N3 U1 C10 -66.7(3)
Si2 N3 U1 C10 114.0(2)
Si1 N3 U1 C27 115.7(3)
Si2 N3 U1 C27 -63.6(3)
Si1 N3 U1 C29 68.9(3)
Si2 N3 U1 C29 -110.4(3)
Si1 N3 U1 C8 -115.4(3)
Si2 N3 U1 C8 65.3(3)
C20 N2 U1 N3 95.0(5)
C17 N2 U1 N3 -105.6(5)
C20 N2 U1 N1 -89.4(5)
C17 N2 U1 N1 69.9(5)
C20 N2 U1 C9 -151.0(5)
C17 N2 U1 C9 8.4(4)
C20 N2 U1 C25 -22.5(5)
C17 N2 U1 C25 136.9(5)
C20 N2 U1 C24 6.3(4)
C17 N2 U1 C24 165.6(5)
C20 N2 U1 C26 -27.5(5)
C17 N2 U1 C26 131.9(5)
C20 N2 U1 C10 -175.1(5)
C17 N2 U1 C10 -15.7(4)
C20 N2 U1 C27 -5.7(5)
C17 N2 U1 C27 153.7(4)
C20 N2 U1 C29 26.2(5)
C17 N2 U1 C29 -174.4(5)
C20 N2 U1 C8 -153.5(5)
C17 N2 U1 C8 5.9(5)
C1 N1 U1 N3 79.5(5)
C4 N1 U1 N3 -100.1(5)
C1 N1 U1 N2 -95.9(5)
C4 N1 U1 N2 84.5(5)
C1 N1 U1 C9 -30.9(5)
C4 N1 U1 C9 149.5(5)
C1 N1 U1 C25 -158.6(5)
C4 N1 U1 C25 21.9(4)
C1 N1 U1 C24 -161.5(5)
C4 N1 U1 C24 19.0(5)
C1 N1 U1 C26 178.2(5)
C4 N1 U1 C26 -1.3(4)
C1 N1 U1 C10 -34.0(5)
C4 N1 U1 C10 146.5(4)
C1 N1 U1 C27 152.3(5)
C4 N1 U1 C27 -27.2(4)
C1 N1 U1 C29 171.9(4)
C4 N1 U1 C29 -7.6(5)
C1 N1 U1 C8 -3.0(4)
C4 N1 U1 C8 177.5(5)
C10 C9 U1 N3 67.5(4)
C8 C9 U1 N3 -56.0(4)
C10 C9 U1 N2 -51.2(3)
C8 C9 U1 N2 -174.7(4)
C10 C9 U1 N1 -173.4(4)
C8 C9 U1 N1 63.0(4)
C10 C9 U1 C25 -109.9(4)
C8 C9 U1 C25 126.6(4)
C10 C9 U1 C24 -78.8(4)
C8 C9 U1 C24 157.6(3)
C10 C9 U1 C26 -142.3(3)
C8 C9 U1 C26 94.1(4)
C8 C9 U1 C10 -123.6(6)
C10 C9 U1 C27 -168.0(3)
C8 C9 U1 C27 68.4(5)
C10 C9 U1 C29 -58.3(6)
C8 C9 U1 C29 178.1(4)
C10 C9 U1 C8 123.6(6)
C26 C25 U1 N3 75.1(4)
C24 C25 U1 N3 -51.0(4)
C26 C25 U1 N2 -169.3(4)
C24 C25 U1 N2 64.6(3)
C26 C25 U1 N1 -48.0(3)
C24 C25 U1 N1 -174.1(4)
C26 C25 U1 C9 -107.7(4)
C24 C25 U1 C9 126.2(3)
C26 C25 U1 C24 126.1(5)
C24 C25 U1 C26 -126.1(5)
C26 C25 U1 C10 -139.6(3)
C24 C25 U1 C10 94.3(4)
C26 C25 U1 C27 31.3(3)
C24 C25 U1 C27 -94.9(4)
C26 C25 U1 C29 96.0(4)
C24 C25 U1 C29 -30.1(3)
C26 C25 U1 C8 -77.5(4)
C24 C25 U1 C8 156.4(3)
C29 C24 U1 N3 13.3(4)
C25 C24 U1 N3 137.8(3)
C21 C24 U1 N3 -108.4(4)
C29 C24 U1 N2 131.9(4)
C25 C24 U1 N2 -103.6(4)
C21 C24 U1 N2 10.2(4)
C29 C24 U1 N1 -118.4(3)
C25 C24 U1 N1 6.1(4)
C21 C24 U1 N1 119.8(4)
C29 C24 U1 C9 162.9(3)
C25 C24 U1 C9 -72.6(4)
C21 C24 U1 C9 41.1(5)
C29 C24 U1 C25 -124.5(5)
C21 C24 U1 C25 113.8(6)
C29 C24 U1 C26 -94.7(4)
C25 C24 U1 C26 29.8(3)
C21 C24 U1 C26 143.5(5)
C29 C24 U1 C10 130.5(3)
C25 C24 U1 C10 -105.0(3)
C21 C24 U1 C10 8.8(5)
C29 C24 U1 C27 -61.1(3)
C25 C24 U1 C27 63.4(3)
C21 C24 U1 C27 177.2(5)
C25 C24 U1 C29 124.5(5)
C21 C24 U1 C29 -121.7(6)
C29 C24 U1 C8 -171.4(3)
C25 C24 U1 C8 -46.9(6)
C21 C24 U1 C8 66.9(6)
C25 C26 U1 N3 -118.6(4)
C27 C26 U1 N3 4.3(4)
C30 C26 U1 N3 123.5(4)
C25 C26 U1 N2 10.2(4)
C27 C26 U1 N2 133.1(3)
C30 C26 U1 N2 -107.6(4)
C25 C26 U1 N1 123.8(4)
C27 C26 U1 N1 -113.2(4)
C30 C26 U1 N1 6.0(4)
C25 C26 U1 C9 90.0(4)
C27 C26 U1 C9 -147.1(3)
C30 C26 U1 C9 -27.9(5)
C27 C26 U1 C25 122.9(5)
C30 C26 U1 C25 -117.8(6)
C25 C26 U1 C24 -30.0(3)
C27 C26 U1 C24 92.9(4)
C30 C26 U1 C24 -147.8(5)
C25 C26 U1 C10 62.0(5)
C27 C26 U1 C10 -175.1(3)
C30 C26 U1 C10 -55.8(5)
C25 C26 U1 C27 -122.9(5)
C30 C26 U1 C27 119.3(5)
C25 C26 U1 C29 -62.9(4)
C27 C26 U1 C29 60.0(3)
C30 C26 U1 C29 179.3(5)
C25 C26 U1 C8 122.6(4)
C27 C26 U1 C8 -114.5(3)
C30 C26 U1 C8 4.8(5)
C11 C10 U1 N3 -0.3(4)
C9 C10 U1 N3 -121.9(4)
C14 C10 U1 N3 123.4(4)
C11 C10 U1 N2 -118.4(4)
C9 C10 U1 N2 120.0(4)
C14 C10 U1 N2 5.3(4)
C11 C10 U1 N1 127.8(4)
C9 C10 U1 N1 6.3(4)
C14 C10 U1 N1 -108.5(4)
C11 C10 U1 C9 121.5(6)
C14 C10 U1 C9 -114.8(6)
C11 C10 U1 C25 -150.7(4)
C9 C10 U1 C25 87.7(4)
C14 C10 U1 C25 -27.0(5)
C11 C10 U1 C24 -117.0(4)
C9 C10 U1 C24 121.4(4)
C14 C10 U1 C24 6.7(5)
C11 C10 U1 C26 179.1(3)
C9 C10 U1 C26 57.5(5)
C14 C10 U1 C26 -57.2(5)
C11 C10 U1 C27 165.8(7)
C9 C10 U1 C27 44.3(10)
C14 C10 U1 C27 -70.5(10)
C11 C10 U1 C29 -86.8(4)
C9 C10 U1 C29 151.7(4)
C14 C10 U1 C29 36.9(5)
C11 C10 U1 C8 90.4(4)
C9 C10 U1 C8 -31.1(4)
C14 C10 U1 C8 -145.9(5)
C28 C27 U1 N3 -48.2(4)
C26 C27 U1 N3 -176.0(4)
C28 C27 U1 N2 74.3(4)
C26 C27 U1 N2 -53.4(4)
C28 C27 U1 N1 -175.5(4)
C26 C27 U1 N1 56.7(3)
C28 C27 U1 C9 179.2(4)
C26 C27 U1 C9 51.4(5)
C28 C27 U1 C25 96.0(4)
C26 C27 U1 C25 -31.8(3)
C28 C27 U1 C24 61.6(3)
C26 C27 U1 C24 -66.1(3)
C28 C27 U1 C26 127.8(5)
C28 C27 U1 C10 145.2(8)
C26 C27 U1 C10 17.4(10)
C28 C27 U1 C29 28.7(3)
C26 C27 U1 C29 -99.1(4)
C28 C27 U1 C8 -147.4(3)
C26 C27 U1 C8 84.8(4)
C28 C29 U1 N3 66.6(4)
C24 C29 U1 N3 -166.7(4)
C28 C29 U1 N2 -168.2(4)
C24 C29 U1 N2 -41.5(3)
C28 C29 U1 N1 -55.2(4)
C24 C29 U1 N1 71.6(4)
C28 C29 U1 C9 -161.1(5)
C24 C29 U1 C9 -34.4(6)
C28 C29 U1 C25 -95.5(4)
C24 C29 U1 C25 31.2(3)
C28 C29 U1 C24 -126.7(5)
C28 C29 U1 C26 -61.8(4)
C24 C29 U1 C26 65.0(3)
C28 C29 U1 C10 164.1(3)
C24 C29 U1 C10 -69.2(4)
C28 C29 U1 C27 -28.8(3)
C24 C29 U1 C27 97.9(4)
C28 C29 U1 C8 8.6(19)
C24 C29 U1 C8 135.4(17)
C13 C8 U1 N3 10.2(4)
C9 C8 U1 N3 131.4(4)
C5 C8 U1 N3 -114.7(4)
C13 C8 U1 N2 -115.9(4)
C9 C8 U1 N2 5.3(4)
C5 C8 U1 N2 119.2(4)
C13 C8 U1 N1 133.5(4)
C9 C8 U1 N1 -105.3(4)
C5 C8 U1 N1 8.6(4)
C13 C8 U1 C9 -121.2(6)
C5 C8 U1 C9 113.9(6)
C13 C8 U1 C25 167.1(3)
C9 C8 U1 C25 -71.7(4)
C5 C8 U1 C25 42.2(5)
C13 C8 U1 C24 -165.1(4)
C9 C8 U1 C24 -43.9(6)
C5 C8 U1 C24 70.0(6)
C13 C8 U1 C26 134.8(3)
C9 C8 U1 C26 -104.1(4)
C5 C8 U1 C26 9.9(5)
C13 C8 U1 C10 -90.0(4)
C9 C8 U1 C10 31.1(3)
C5 C8 U1 C10 145.1(5)
C13 C8 U1 C27 102.3(4)
C9 C8 U1 C27 -136.6(4)
C5 C8 U1 C27 -22.6(5)
C13 C8 U1 C29 67.4(18)
C9 C8 U1 C29 -171.5(16)
C5 C8 U1 C29 -57.6(19)
